data_4504959
loop_
_publ_author_name
'Saha, Binoy K.'
'Jetti, Ram K. R.'
'Reddy, L. Sreenivas'
'Aitipamula, Srinivasulu'
'Nangia, Ashwini'

_publ_section_title
;
 Halogen Trimer-Mediated Hexagonal Host Framework of
 2,4,6-Tris(4-halophenoxy)-1,3,5-triazine. Supramolecular Isomerism from
 Hexagonal Channel (X = Cl, Br) to Cage Structure (X = I)
;
_journal_issue 3
_journal_name_full 'Crystal Growth &amp; Design'
_journal_page_first 887
_journal_paper_doi 10.1021/cg049691r
_journal_volume 5
_journal_year 2005
_chemical_formula_moiety '2(C21 H12 N3 O3 I3), C11 H10'
_chemical_formula_sum 'C53 H34 I6 N6 O6'
_chemical_formula_weight 1612.26
_chemical_name_common '2,4,6-tris(4-iodophenoxy)-1,3,5-triazine, 1-methylnapthalene'
_chemical_name_systematic
; 
  2,4,6-tris(4-iodophenoxy)-1,3,5-triazine, 1-methylnapthalene 
;
_space_group_IT_number 148
_symmetry_cell_setting hexagonal
_symmetry_space_group_name_Hall '-R 3'
_symmetry_space_group_name_H-M 'R -3 :H'
_atom_sites_solution_hydrogens geom
_atom_sites_solution_primary direct
_atom_sites_solution_secondary difmap
_audit_creation_method SHELXL-97
_cell_angle_alpha 90.00
_cell_angle_beta 90.00
_cell_angle_gamma 120.00
_cell_formula_units_Z 3
_cell_length_a 15.5830(6)
_cell_length_b 15.5830(6)
_cell_length_c 18.3563(14)
_cell_measurement_reflns_used 6513
_cell_measurement_temperature 100(2)
_cell_measurement_theta_max 28.24
_cell_measurement_theta_min 2.61
_cell_volume 3860.3(4)
_computing_cell_refinement 'Bruker SMART'
_computing_data_collection 'Bruker SMART'
_computing_data_reduction 'Bruker Saint'
_computing_molecular_graphics 'Bruker SHELXTL '
_computing_publication_material 'Bruker SHELXTL '
_computing_structure_refinement 'SHELXL-97 (Sheldrick, 1997)'
_computing_structure_solution 'SHELXS-97 (Sheldrick, 1990)'
_diffrn_ambient_temperature 100(2)
_diffrn_measured_fraction_theta_full 0.967
_diffrn_measured_fraction_theta_max 0.967
_diffrn_measurement_device_type 'CCD area detector'
_diffrn_measurement_method 'phi and omega scan'
_diffrn_radiation_monochromator graphite
_diffrn_radiation_source 'fine-focus sealed tube'
_diffrn_radiation_type MoK\a
_diffrn_radiation_wavelength 0.71073
_diffrn_reflns_av_R_equivalents 0.0189
_diffrn_reflns_av_sigmaI/netI 0.0168
_diffrn_reflns_limit_h_max 18
_diffrn_reflns_limit_h_min -19
_diffrn_reflns_limit_k_max 18
_diffrn_reflns_limit_k_min -17
_diffrn_reflns_limit_l_max 24
_diffrn_reflns_limit_l_min -24
_diffrn_reflns_number 8891
_diffrn_reflns_theta_full 28.26
_diffrn_reflns_theta_max 28.26
_diffrn_reflns_theta_min 1.87
_exptl_absorpt_coefficient_mu 3.678
_exptl_absorpt_correction_T_max 0.46
_exptl_absorpt_correction_T_min 0.37
_exptl_absorpt_correction_type multi-scan
_exptl_absorpt_process_details 'Bruker Nonius area detector scaling and absorption correction -V2.10'
_exptl_crystal_colour colorless
_exptl_crystal_density_diffrn 2.081
_exptl_crystal_density_method 'not measured'
_exptl_crystal_description block
_exptl_crystal_F_000 2280
_exptl_crystal_size_max 0.27
_exptl_crystal_size_mid 0.21
_exptl_crystal_size_min 0.21
_refine_diff_density_max 0.440
_refine_diff_density_min -0.734
_refine_diff_density_rms 0.127
_refine_ls_extinction_method none
_refine_ls_goodness_of_fit_ref 1.149
_refine_ls_hydrogen_treatment mixed
_refine_ls_matrix_type full
_refine_ls_number_parameters 120
_refine_ls_number_reflns 2073
_refine_ls_number_restraints 0
_refine_ls_restrained_S_all 1.149
_refine_ls_R_factor_all 0.0223
_refine_ls_R_factor_gt 0.0210
_refine_ls_shift/su_max 0.001
_refine_ls_shift/su_mean 0.000
_refine_ls_structure_factor_coef Fsqd
_refine_ls_weighting_details 'calc w=1/[\s^2^(Fo^2^)+(0.0285P)^2^+8.7098P] where P=(Fo^2^+2Fc^2^)/3'
_refine_ls_weighting_scheme calc
_refine_ls_wR_factor_gt 0.0546
_refine_ls_wR_factor_ref 0.0553
_reflns_number_gt 2000
_reflns_number_total 2073
_reflns_threshold_expression >2sigma(I)
_cod_data_source_file cg049691rsi20040907_112754.cif
_cod_data_source_block an17_m
_cod_original_sg_symbol_H-M R-3
_cod_original_formula_sum 'C53  H34  I6  N6  O6'
_cod_database_code 4504959

loop_
_symmetry_equiv_pos_as_xyz
'x, y, z'
'-y, x-y, z'
'-x+y, -x, z'
'x+2/3, y+1/3, z+1/3'
'-y+2/3, x-y+1/3, z+1/3'
'-x+y+2/3, -x+1/3, z+1/3'
'x+1/3, y+2/3, z+2/3'
'-y+1/3, x-y+2/3, z+2/3'
'-x+y+1/3, -x+2/3, z+2/3'
'-x, -y, -z'
'y, -x+y, -z'
'x-y, x, -z'
'-x+2/3, -y+1/3, -z+1/3'
'y+2/3, -x+y+1/3, -z+1/3'
'x-y+2/3, x+1/3, -z+1/3'
'-x+1/3, -y+2/3, -z+2/3'
'y+1/3, -x+y+2/3, -z+2/3'
'x-y+1/3, x+2/3, -z+2/3'

loop_
_atom_site_label
_atom_site_type_symbol
_atom_site_fract_x
_atom_site_fract_y
_atom_site_fract_z
_atom_site_U_iso_or_equiv
_atom_site_adp_type
_atom_site_occupancy
_atom_site_symmetry_multiplicity
_atom_site_calc_flag
_atom_site_refinement_flags
I1 I 0.897157(11) 1.058627(11) 0.205339(8) 0.02048(7) Uani 1 1 d .
O1 O 0.44154(12) 0.85972(12) 0.25741(8) 0.0174(3) Uani 1 1 d .
C4 C 0.54494(16) 0.90490(16) 0.24738(11) 0.0156(4) Uani 1 1 d .
N1 N 0.29115(14) 0.72593(14) 0.25855(9) 0.0155(4) Uani 1 1 d .
C6 C 0.38894(17) 0.76081(16) 0.25852(10) 0.0147(4) Uani 1 1 d .
C3 C 0.58177(18) 0.94515(18) 0.17983(12) 0.0197(5) Uani 1 1 d .
H3 H 0.5385 0.9415 0.1420 0.024 Uiso 1 1 calc R
C1 C 0.74496(17) 0.99600(16) 0.22448(12) 0.0174(4) Uani 1 1 d .
C5 C 0.60551(18) 0.91051(18) 0.30440(12) 0.0205(5) Uani 1 1 d .
H5 H 0.5781 0.8830 0.3506 0.025 Uiso 1 1 calc R
C2 C 0.68319(18) 0.99111(18) 0.16823(12) 0.0204(5) Uani 1 1 d .
H2 H 0.7102 1.0191 0.1220 0.024 Uiso 1 1 calc R
C7 C 0.70705(18) 0.95700(18) 0.29290(12) 0.0207(5) Uani 1 1 d .
H7 H 0.7502 0.9621 0.3313 0.025 Uiso 1 1 calc R
C8 C 0.6518(4) 0.1687(3) 0.33014(19) 0.0422(9) Uani 0.85 1 d P
C11 C 0.7123(5) 0.2737(5) 0.3339(3) 0.0340(13) Uani 0.50 1 d P
C12 C 0.6667 0.3333 0.3333 0.0255(13) Uani 1 6 d S
C13 C 0.7572(8) 0.2148(8) 0.3352(5) 0.037(2) Uani 0.32 1 d P

loop_
_atom_site_aniso_label
_atom_site_aniso_U_11
_atom_site_aniso_U_22
_atom_site_aniso_U_33
_atom_site_aniso_U_23
_atom_site_aniso_U_13
_atom_site_aniso_U_12
I1 0.01457(10) 0.01985(10) 0.02439(10) -0.00020(5) 0.00106(5) 0.00662(7)
O1 0.0128(8) 0.0120(8) 0.0258(7) -0.0013(6) -0.0002(6) 0.0050(6)
C4 0.0126(10) 0.0101(10) 0.0234(10) -0.0013(8) -0.0004(8) 0.0052(9)
N1 0.0135(9) 0.0150(9) 0.0177(8) -0.0009(6) -0.0005(6) 0.0069(8)
C6 0.0162(11) 0.0129(11) 0.0131(9) -0.0005(7) -0.0003(7) 0.0059(9)
C3 0.0187(12) 0.0186(12) 0.0205(10) 0.0006(8) -0.0033(8) 0.0085(10)
C1 0.0147(11) 0.0130(11) 0.0228(10) 0.0000(8) 0.0007(8) 0.0058(9)
C5 0.0180(11) 0.0203(12) 0.0201(10) 0.0026(8) 0.0010(8) 0.0073(10)
C2 0.0204(12) 0.0212(12) 0.0188(9) 0.0033(8) 0.0012(8) 0.0098(10)
C7 0.0173(11) 0.0212(12) 0.0204(10) 0.0005(8) -0.0031(8) 0.0073(10)
C8 0.063(3) 0.038(2) 0.0300(16) 0.0023(14) 0.0051(16) 0.029(2)
C11 0.046(4) 0.039(3) 0.021(2) 0.005(2) 0.007(2) 0.025(3)
C12 0.030(2) 0.030(2) 0.017(2) 0.000 0.000 0.0148(10)
C13 0.050(6) 0.057(6) 0.026(4) -0.014(4) -0.015(4) 0.042(5)

loop_
_atom_type_symbol
_atom_type_description
_atom_type_scat_dispersion_real
_atom_type_scat_dispersion_imag
_atom_type_scat_source
C C 0.0033 0.0016 'International Tables Vol C Tables 4.2.6.8 and 6.1.1.4'
H H 0.0000 0.0000 'International Tables Vol C Tables 4.2.6.8 and 6.1.1.4'
N N 0.0061 0.0033 'International Tables Vol C Tables 4.2.6.8 and 6.1.1.4'
O O 0.0106 0.0060 'International Tables Vol C Tables 4.2.6.8 and 6.1.1.4'
I I -0.4742 1.8119 'International Tables Vol C Tables 4.2.6.8 and 6.1.1.4'

loop_
_geom_angle_atom_site_label_1
_geom_angle_atom_site_label_2
_geom_angle_atom_site_label_3
_geom_angle
_geom_angle_site_symmetry_1
_geom_angle_site_symmetry_3
C6 O1 C4 117.81(18) . .
C3 C4 C5 122.4(2) . .
C3 C4 O1 117.14(19) . .
C5 C4 O1 120.39(19) . .
C6 N1 C6 112.7(2) 2_665 .
N1 C6 O1 120.0(2) 3_565 .
N1 C6 N1 127.3(2) 3_565 .
O1 C6 N1 112.7(2) . .
C4 C3 C2 118.7(2) . .
C2 C1 C7 121.1(2) . .
C2 C1 I1 119.58(16) . .
C7 C1 I1 119.30(17) . .
C4 C5 C7 118.8(2) . .
C3 C2 C1 119.6(2) . .
C5 C7 C1 119.3(2) . .
C13 C8 C11 59.9(5) 17 17
C13 C8 C11 120.3(5) 17 .
C11 C8 C11 60.4(5) 17 .
C13 C8 C13 175.3(3) 17 .
C11 C8 C13 119.3(5) 17 .
C11 C8 C13 59.0(5) . .
C13 C11 C8 59.8(5) . 18_545
C13 C11 C8 60.7(6) . .
C8 C11 C8 120.5(5) 18_545 .
C13 C11 C12 179.4(5) . .
C8 C11 C12 120.2(5) 18_545 .
C8 C11 C12 119.2(5) . .
C13 C11 C11 120.1(8) . 18_545
C8 C11 C11 60.3(5) 18_545 18_545
C8 C11 C11 176.3(7) . 18_545
C12 C11 C11 59.998(3) . 18_545
C13 C11 C11 119.9(8) . 17
C8 C11 C11 178.9(6) 18_545 17
C8 C11 C11 59.3(5) . 17
C12 C11 C11 60.000(4) . 17
C11 C11 C11 119.98(2) 18_545 17
C11 C12 C11 60.006(6) 16_655 2_655
C11 C12 C11 119.999(7) 16_655 18_545
C11 C12 C11 60.009(6) 2_655 18_545
C11 C12 C11 179.997(2) 16_655 .
C11 C12 C11 119.996(8) 2_655 .
C11 C12 C11 60.003(6) 18_545 .
C11 C12 C11 60.005(7) 16_655 3_665
C11 C12 C11 119.994(6) 2_655 3_665
C11 C12 C11 180.0 18_545 3_665
C11 C12 C11 119.994(7) . 3_665
C11 C12 C11 119.995(7) 16_655 17
C11 C12 C11 179.995(1) 2_655 17
C11 C12 C11 119.990(6) 18_545 17
C11 C12 C11 60.004(7) . 17
C11 C12 C11 60.006(7) 3_665 17
C8 C13 C11 60.3(5) 18_545 .
C8 C13 C8 120.5(7) 18_545 .
C11 C13 C8 60.3(5) . .

loop_
_geom_bond_atom_site_label_1
_geom_bond_atom_site_label_2
_geom_bond_distance
_geom_bond_site_symmetry_2
I1 C1 2.094(2) .
O1 C6 1.336(3) .
O1 C4 1.411(3) .
C4 C3 1.379(3) .
C4 C5 1.383(3) .
N1 C6 1.321(3) 2_665
N1 C6 1.338(3) .
C6 N1 1.321(3) 3_565
C3 C2 1.387(3) .
C1 C2 1.387(3) .
C1 C7 1.392(3) .
C5 C7 1.388(3) .
C8 C13 1.403(12) 17
C8 C11 1.409(8) 17
C8 C11 1.424(8) .
C8 C13 1.430(11) .
C11 C13 1.405(11) .
C11 C8 1.409(8) 18_545
C11 C12 1.426(6) .
C11 C11 1.426(6) 18_545
C11 C11 1.426(6) 17
C12 C11 1.426(6) 16_655
C12 C11 1.426(6) 2_655
C12 C11 1.426(6) 18_545
C12 C11 1.426(6) 3_665
C12 C11 1.426(6) 17
C13 C8 1.403(12) 18_545
